data_7059998
loop_
_publ_author_name
'Riensch, Nicolas Alexander'
'Fest, Maximilian'
'Fritze, Lars'
'Helbig, Andreas'
'Krummenacher, Ivo'
'Braunschweig, Holger'
'Helten, Holger'

_publ_section_title
;
 Bifuran-bridged bisboranes: highly luminescent B-doped oligohetarenes
;
_journal_issue 33
_journal_name_full 'New Journal of Chemistry'
_journal_page_first 14920
_journal_page_last 14924
_journal_paper_doi 10.1039/D0NJ04297H
_journal_volume 45
_journal_year 2021
_chemical_formula_moiety 'C46 H56 B2 O2 S2'
_chemical_formula_sum 'C49.72 H65.3 B2 O2.93 S2'
_chemical_formula_weight 795.58
_space_group_crystal_system monoclinic
_space_group_IT_number 14
_space_group_name_Hall '-P 2ybc'
_space_group_name_H-M_alt 'P 1 21/c 1'
_atom_sites_solution_hydrogens geom
_audit_creation_method SHELXL-2018/3
_audit_update_record
;
2020-07-30 deposited with the CCDC.	2020-09-23 downloaded from the CCDC.
;
_cell_angle_alpha 90
_cell_angle_beta 117.418(2)
_cell_angle_gamma 90
_cell_formula_units_Z 2
_cell_length_a 16.0812(14)
_cell_length_b 9.6707(8)
_cell_length_c 17.1517(15)
_cell_measurement_reflns_used 6736
_cell_measurement_temperature 100(2)
_cell_measurement_theta_max 26.49
_cell_measurement_theta_min 2.38
_cell_volume 2367.7(4)
_computing_cell_refinement 'SAINT V8.38A (?, 2016)'
_computing_data_collection 'SAINT V8.38A (?, 2016)'
_computing_data_reduction 'Saint+ ver. 7.68A (Bruker AXS)'
_computing_molecular_graphics 'ShelXLe (Huebschle et all, 2011)'
_computing_publication_material 'SHELXL-2014/6 (Sheldrick, 2014)'
_computing_structure_refinement 'SHELXL-2018/3 (Sheldrick, 2018)'
_computing_structure_solution 'SHELXT 2014/5 (Sheldrick, 2014)'
_diffrn_ambient_temperature 100(2)
_diffrn_measured_fraction_theta_full 0.999
_diffrn_measured_fraction_theta_max 0.999
_diffrn_measurement_device_type 'Bruker APEX-II CCD'
_diffrn_measurement_method '\f and \w scans'
_diffrn_radiation_type MoK\a
_diffrn_radiation_wavelength 0.71073
_diffrn_reflns_av_R_equivalents 0.1182
_diffrn_reflns_av_unetI/netI 0.0756
_diffrn_reflns_Laue_measured_fraction_full 0.999
_diffrn_reflns_Laue_measured_fraction_max 0.999
_diffrn_reflns_limit_h_max 16
_diffrn_reflns_limit_h_min -19
_diffrn_reflns_limit_k_max 11
_diffrn_reflns_limit_k_min -11
_diffrn_reflns_limit_l_max 21
_diffrn_reflns_limit_l_min -21
_diffrn_reflns_number 38075
_diffrn_reflns_point_group_measured_fraction_full 0.999
_diffrn_reflns_point_group_measured_fraction_max 0.999
_diffrn_reflns_theta_full 26.000
_diffrn_reflns_theta_max 26.021
_diffrn_reflns_theta_min 2.495
_diffrn_source 'rotating-anode X-ray tube'
_exptl_absorpt_coefficient_mu 0.151
_exptl_absorpt_correction_T_max 0.6758
_exptl_absorpt_correction_T_min 0.5996
_exptl_absorpt_correction_type multi-scan
_exptl_absorpt_process_details
'SADABS-2016/2 (Bruker,2016/2) was used for absorption correction. wR2(int) was 0.1362 before and 0.0855 after correction. The Ratio of minimum to maximum transmission is 0.8575. The \l/2 correction factor is Not present.'
_exptl_crystal_colour colourless
_exptl_crystal_density_diffrn 1.116
_exptl_crystal_description block
_exptl_crystal_F_000 858
_exptl_crystal_size_max 0.437
_exptl_crystal_size_mid 0.318
_exptl_crystal_size_min 0.159
_refine_diff_density_max 0.313
_refine_diff_density_min -0.291
_refine_diff_density_rms 0.062
_refine_ls_extinction_method none
_refine_ls_goodness_of_fit_ref 1.051
_refine_ls_hydrogen_treatment constr
_refine_ls_matrix_type full
_refine_ls_number_parameters 326
_refine_ls_number_reflns 4662
_refine_ls_number_restraints 337
_refine_ls_restrained_S_all 1.032
_refine_ls_R_factor_all 0.0761
_refine_ls_R_factor_gt 0.0590
_refine_ls_shift/su_max 0.000
_refine_ls_shift/su_mean 0.000
_refine_ls_structure_factor_coef Fsqd
_refine_ls_weighting_details 'w=1/[\s^2^(Fo^2^)+(0.0575P)^2^+1.6376P] where P=(Fo^2^+2Fc^2^)/3'
_refine_ls_weighting_scheme calc
_refine_ls_wR_factor_gt 0.1491
_refine_ls_wR_factor_ref 0.1596
_reflns_Friedel_coverage 0.000
_reflns_number_gt 3672
_reflns_number_total 4662
_reflns_threshold_expression 'I > 2\s(I)'
_cod_data_source_file d0nj04297h2.cif
_cod_data_source_block LaFr013_MaFe_0m_a
_cod_depositor_comments 'Adding full bibliography for 7059998.cif.'
_cod_original_sg_symbol_H-M 'P 21/c'
_cod_original_formula_sum 'C49.72 H65.30 B2 O2.93 S2'
_cod_database_code 7059998
_shelx_shelxl_version_number 2018/3
_shelx_space_group_comment
;
The symmetry employed for this shelxl refinement is uniquely defined
by the following loop, which should always be used as a source of
symmetry information in preference to the above space-group names.
They are only intended as comments.
;

loop_
_space_group_symop_operation_xyz
'x, y, z'
'-x, y+1/2, -z+1/2'
'-x, -y, -z'
'x, -y-1/2, z-1/2'

loop_
_atom_site_label
_atom_site_type_symbol
_atom_site_fract_x
_atom_site_fract_y
_atom_site_fract_z
_atom_site_U_iso_or_equiv
_atom_site_adp_type
_atom_site_occupancy
_atom_site_site_symmetry_order
_atom_site_calc_flag
_atom_site_refinement_flags_posn
_atom_site_refinement_flags_adp
_atom_site_refinement_flags_occupancy
_atom_site_disorder_assembly
_atom_site_disorder_group
B1_1 B 0.74970(16) 0.7547(2) 0.61610(16) 0.0205(5) Uani 1 1 d . . . . .
O1_1 O 0.61469(10) 0.92777(15) 0.56420(10) 0.0263(4) Uani 1 1 d . . . . .
C2_1 C 0.57250(17) 0.7230(3) 0.4979(2) 0.0478(8) Uani 1 1 d . . . . .
H2_1 H 0.573829 0.629621 0.481285 0.057 Uiso 1 1 calc R U . . .
C3_1 C 0.49382(19) 0.8111(3) 0.4628(2) 0.0619(11) Uani 1 1 d . . . . .
H3_1 H 0.432596 0.788686 0.418710 0.074 Uiso 1 1 calc R U . . .
C4_1 C 0.52283(15) 0.9343(2) 0.50440(18) 0.0368(6) Uani 1 1 d . . . . .
C1_1 C 0.64660(15) 0.7950(2) 0.56006(15) 0.0256(5) Uani 1 1 d . . . . .
S1_2 S 0.93778(6) 0.81682(13) 0.73588(9) 0.0241(3) Uani 0.666(3) 1 d . U P A 1
C1_2 C 0.81916(14) 0.8515(2) 0.68716(14) 0.0202(4) Uani 0.666(3) 1 d . U P A 1
C2_2 C 0.8043(5) 0.9707(6) 0.7227(5) 0.0235(9) Uani 0.666(3) 1 d . U P A 1
H2_2 H 0.743405 1.007314 0.704788 0.028 Uiso 0.666(3) 1 calc R U P A 1
C3_2 C 0.8863(3) 1.0358(7) 0.7881(4) 0.0225(8) Uani 0.666(3) 1 d . U P A 1
H3_2 H 0.886999 1.119176 0.817771 0.027 Uiso 0.666(3) 1 calc R U P A 1
C4_2 C 0.9635(5) 0.9605(5) 0.8018(5) 0.0244(8) Uani 0.666(3) 1 d . U P A 1
H4_2 H 1.025360 0.985085 0.843635 0.029 Uiso 0.666(3) 1 calc R U P A 1
S11_2 S 0.7900(2) 1.0015(3) 0.7234(2) 0.0223(6) Uani 0.334(3) 1 d . U P A 2
C11_2 C 0.81916(14) 0.8515(2) 0.68716(14) 0.0202(4) Uani 0.334(3) 1 d . U P A 2
C21_2 C 0.9120(7) 0.8309(12) 0.7334(8) 0.0247(11) Uani 0.334(3) 1 d . U P A 2
H21_2 H 0.940253 0.749729 0.725150 0.030 Uiso 0.334(3) 1 calc R U P A 2
C31_2 C 0.9675(11) 0.9344(11) 0.7957(10) 0.0242(10) Uani 0.334(3) 1 d . U P A 2
H31_2 H 1.033762 0.936461 0.829310 0.029 Uiso 0.334(3) 1 calc R U P A 2
C41_2 C 0.9059(7) 1.0279(16) 0.7964(9) 0.0232(10) Uani 0.334(3) 1 d . U P A 2
H41_2 H 0.925484 1.104721 0.835252 0.028 Uiso 0.334(3) 1 calc R U P A 2
C1_3 C 0.77773(14) 0.6097(2) 0.59188(14) 0.0199(4) Uani 1 1 d . . . . .
C2_3 C 0.79576(15) 0.5997(2) 0.51937(14) 0.0229(5) Uani 1 1 d . . . . .
C3_3 C 0.80724(15) 0.4702(2) 0.48964(14) 0.0239(5) Uani 1 1 d . . . . .
H3_3 H 0.819314 0.465046 0.440457 0.029 Uiso 1 1 calc R U . . .
C4_3 C 0.80149(14) 0.3487(2) 0.52998(14) 0.0217(5) Uani 1 1 d . . . . .
C5_3 C 0.78732(14) 0.3595(2) 0.60424(14) 0.0214(5) Uani 1 1 d . . . . .
H5_3 H 0.785480 0.277700 0.634040 0.026 Uiso 1 1 calc R U . . .
C6_3 C 0.77579(14) 0.4874(2) 0.63582(14) 0.0192(4) Uani 1 1 d . . . . .
C7_3 C 0.8044(2) 0.7296(2) 0.47318(17) 0.0356(6) Uani 1 1 d . . . . .
H7_3 H 0.794662 0.810782 0.504228 0.043 Uiso 1 1 calc R U . . .
C8_3 C 0.7287(3) 0.7360(3) 0.37786(18) 0.0613(10) Uani 1 1 d . . . . .
H8A_3 H 0.731113 0.826112 0.352797 0.092 Uiso 1 1 calc R U . . .
H8B_3 H 0.667076 0.723539 0.375354 0.092 Uiso 1 1 calc R U . . .
H8C_3 H 0.739411 0.662514 0.344153 0.092 Uiso 1 1 calc R U . . .
C9_3 C 0.9031(2) 0.7423(3) 0.4816(2) 0.0541(9) Uani 1 1 d . . . . .
H9A_3 H 0.907436 0.826989 0.452314 0.081 Uiso 1 1 calc R U . . .
H9B_3 H 0.916115 0.662042 0.454044 0.081 Uiso 1 1 calc R U . . .
H9C_3 H 0.949009 0.745913 0.543876 0.081 Uiso 1 1 calc R U . . .
C10_3 C 0.81093(16) 0.2092(2) 0.49406(15) 0.0255(5) Uani 1 1 d . . . . .
H10_3 H 0.821329 0.227101 0.441780 0.031 Uiso 1 1 calc R U . . .
C11_3 C 0.72113(17) 0.1254(2) 0.46280(17) 0.0346(6) Uani 1 1 d . . . . .
H11A_3 H 0.727932 0.038085 0.437301 0.052 Uiso 1 1 calc R U . . .
H11B_3 H 0.668725 0.178128 0.418285 0.052 Uiso 1 1 calc R U . . .
H11C_3 H 0.708906 0.106041 0.512675 0.052 Uiso 1 1 calc R U . . .
C12_3 C 0.89526(17) 0.1279(2) 0.56041(17) 0.0329(6) Uani 1 1 d . . . . .
H12A_3 H 0.901600 0.042027 0.533253 0.049 Uiso 1 1 calc R U . . .
H12B_3 H 0.886192 0.105783 0.611742 0.049 Uiso 1 1 calc R U . . .
H12C_3 H 0.952119 0.183624 0.578813 0.049 Uiso 1 1 calc R U . . .
C13_3 C 0.76410(15) 0.4955(2) 0.71892(14) 0.0233(5) Uani 1 1 d . . . . .
H13_3 H 0.748709 0.593481 0.725728 0.028 Uiso 1 1 calc R U . . .
C14_3 C 0.68400(18) 0.4047(3) 0.71440(17) 0.0352(6) Uani 1 1 d . . . . .
H14A_3 H 0.676800 0.418239 0.767591 0.053 Uiso 1 1 calc R U . . .
H14B_3 H 0.698254 0.307337 0.709944 0.053 Uiso 1 1 calc R U . . .
H14C_3 H 0.625688 0.430303 0.662759 0.053 Uiso 1 1 calc R U . . .
C15_3 C 0.85610(17) 0.4590(2) 0.79935(15) 0.0299(5) Uani 1 1 d . . . . .
H15A_3 H 0.847319 0.463198 0.852182 0.045 Uiso 1 1 calc R U . . .
H15B_3 H 0.904678 0.525111 0.804779 0.045 Uiso 1 1 calc R U . . .
H15C_3 H 0.875282 0.365422 0.792667 0.045 Uiso 1 1 calc R U . . .
O1_4 O 0.5061(3) 0.8282(5) 0.7441(3) 0.0501(11) Uani 0.465(3) 1 d . U P B -1
C1_4 C 0.4677(10) 0.5920(15) 0.7103(8) 0.063(3) Uani 0.465(3) 1 d . U P B -1
H1A_4 H 0.500996 0.566221 0.772510 0.095 Uiso 0.465(3) 1 calc R U P B -1
H1B_4 H 0.470574 0.515300 0.674286 0.095 Uiso 0.465(3) 1 calc R U P B -1
H1C_4 H 0.402067 0.612227 0.694390 0.095 Uiso 0.465(3) 1 calc R U P B -1
C2_4 C 0.5101(5) 0.7107(8) 0.6956(5) 0.0559(14) Uani 0.465(3) 1 d . U P B -1
H2A_4 H 0.478229 0.733176 0.632122 0.067 Uiso 0.465(3) 1 calc R U P B -1
H2B_4 H 0.576443 0.689716 0.712204 0.067 Uiso 0.465(3) 1 calc R U P B -1
C3_4 C 0.5352(5) 0.9516(8) 0.7187(5) 0.0572(14) Uani 0.465(3) 1 d . U P B -1
H3A_4 H 0.597662 0.936506 0.721977 0.069 Uiso 0.465(3) 1 calc R U P B -1
H3AB_4 H 0.490728 0.973086 0.656867 0.069 Uiso 0.465(3) 1 calc R U P B -1
C4_4 C 0.5399(11) 1.0638(15) 0.7713(9) 0.063(3) Uani 0.465(3) 1 d . U P B -1
H4A_4 H 0.477827 1.080960 0.766960 0.095 Uiso 0.465(3) 1 calc R U P B -1
H4B_4 H 0.560637 1.145974 0.751605 0.095 Uiso 0.465(3) 1 calc R U P B -1
H4C_4 H 0.584512 1.043645 0.832496 0.095 Uiso 0.465(3) 1 calc R U P B -1

loop_
_atom_site_aniso_label
_atom_site_aniso_U_11
_atom_site_aniso_U_22
_atom_site_aniso_U_33
_atom_site_aniso_U_23
_atom_site_aniso_U_13
_atom_site_aniso_U_12
B1_1 0.0205(11) 0.0172(12) 0.0247(13) 0.0008(10) 0.0111(10) 0.0024(9)
O1_1 0.0147(7) 0.0171(8) 0.0354(9) -0.0067(7) 0.0014(7) 0.0040(6)
C2_1 0.0270(12) 0.0242(13) 0.0607(19) -0.0190(12) -0.0067(12) 0.0086(11)
C3_1 0.0249(13) 0.0318(15) 0.082(2) -0.0264(15) -0.0161(14) 0.0097(11)
C4_1 0.0159(10) 0.0250(12) 0.0487(16) -0.0118(11) -0.0030(11) 0.0058(9)
C1_1 0.0212(10) 0.0148(10) 0.0349(13) -0.0056(9) 0.0079(10) 0.0056(8)
S1_2 0.0138(5) 0.0196(5) 0.0329(5) -0.0003(4) 0.0055(4) 0.0013(4)
C1_2 0.0181(7) 0.0159(8) 0.0260(8) 0.0010(7) 0.0097(6) 0.0014(6)
C2_2 0.0199(14) 0.0184(15) 0.0285(12) 0.0013(13) 0.0082(11) 0.0015(12)
C3_2 0.0213(14) 0.0169(12) 0.0280(12) 0.0001(10) 0.0102(12) 0.0016(13)
C4_2 0.0202(12) 0.0180(15) 0.0291(12) -0.0014(12) 0.0062(10) 0.0008(13)
S11_2 0.0222(10) 0.0147(11) 0.0269(8) -0.0030(8) 0.0086(7) 0.0016(8)
C11_2 0.0181(7) 0.0159(8) 0.0260(8) 0.0010(7) 0.0097(6) 0.0014(6)
C21_2 0.0198(15) 0.0189(14) 0.0303(14) 0.0004(13) 0.0072(14) 0.0016(14)
C31_2 0.0191(14) 0.0187(15) 0.0300(14) 0.0003(14) 0.0072(13) 0.0024(15)
C41_2 0.0198(16) 0.0174(14) 0.0284(14) 0.0005(13) 0.0077(14) 0.0007(15)
C1_3 0.0151(9) 0.0168(10) 0.0237(11) -0.0005(8) 0.0054(8) 0.0023(8)
C2_3 0.0264(11) 0.0169(11) 0.0241(12) 0.0031(9) 0.0106(9) 0.0050(9)
C3_3 0.0298(11) 0.0208(11) 0.0234(12) 0.0012(9) 0.0141(10) 0.0046(9)
C4_3 0.0218(10) 0.0160(10) 0.0245(12) -0.0018(8) 0.0084(9) 0.0013(8)
C5_3 0.0230(10) 0.0146(10) 0.0266(12) 0.0010(8) 0.0114(9) -0.0008(8)
C6_3 0.0163(9) 0.0160(10) 0.0241(11) -0.0018(8) 0.0082(9) 0.0004(8)
C7_3 0.0648(18) 0.0161(11) 0.0356(14) 0.0049(10) 0.0315(14) 0.0113(11)
C8_3 0.125(3) 0.0275(14) 0.0315(16) 0.0094(12) 0.0362(19) 0.0193(17)
C9_3 0.092(2) 0.0196(13) 0.088(2) 0.0083(14) 0.074(2) 0.0047(14)
C10_3 0.0343(12) 0.0168(11) 0.0279(12) -0.0026(9) 0.0166(10) 0.0002(9)
C11_3 0.0356(13) 0.0240(12) 0.0385(14) -0.0085(11) 0.0123(11) -0.0044(10)
C12_3 0.0363(13) 0.0207(12) 0.0436(15) -0.0057(10) 0.0202(12) 0.0041(10)
C13_3 0.0289(11) 0.0153(10) 0.0292(12) -0.0032(9) 0.0164(10) -0.0019(9)
C14_3 0.0367(13) 0.0369(14) 0.0397(15) -0.0098(11) 0.0244(12) -0.0098(11)
C15_3 0.0379(13) 0.0265(12) 0.0272(13) -0.0026(10) 0.0165(11) -0.0022(10)
O1_4 0.0356(18) 0.075(2) 0.046(2) 0.0043(17) 0.0245(16) 0.0037(17)
C1_4 0.051(4) 0.076(5) 0.059(5) -0.007(4) 0.023(4) 0.016(4)
C2_4 0.040(2) 0.079(3) 0.048(3) -0.005(2) 0.020(2) 0.011(2)
C3_4 0.042(2) 0.080(3) 0.051(3) 0.010(2) 0.022(2) -0.002(2)
C4_4 0.056(4) 0.072(5) 0.061(5) 0.011(4) 0.027(4) -0.006(4)

loop_
_atom_type_symbol
_atom_type_description
_atom_type_scat_dispersion_real
_atom_type_scat_dispersion_imag
_atom_type_scat_source
C C 0.0033 0.0016 'International Tables Vol C Tables 4.2.6.8 and 6.1.1.4'
H H 0.0000 0.0000 'International Tables Vol C Tables 4.2.6.8 and 6.1.1.4'
B B 0.0013 0.0007 'International Tables Vol C Tables 4.2.6.8 and 6.1.1.4'
O O 0.0106 0.0060 'International Tables Vol C Tables 4.2.6.8 and 6.1.1.4'
S S 0.1246 0.1234 'International Tables Vol C Tables 4.2.6.8 and 6.1.1.4'

loop_
_geom_angle_atom_site_label_1
_geom_angle_atom_site_label_2
_geom_angle_atom_site_label_3
_geom_angle
_geom_angle_site_symmetry_1
_geom_angle_site_symmetry_3
_geom_angle_publ_flag
C11_2 B1_1 C1_1 121.55(19) . . ?
C1_2 B1_1 C1_1 121.55(19) . . ?
C11_2 B1_1 C1_3 123.83(18) . . ?
C1_2 B1_1 C1_3 123.83(18) . . ?
C1_1 B1_1 C1_3 114.59(18) . . ?
C4_1 O1_1 C1_1 107.57(16) . . ?
C1_1 C2_1 C3_1 108.3(2) . . ?
C1_1 C2_1 H2_1 125.9 . . ?
C3_1 C2_1 H2_1 125.9 . . ?
C4_1 C3_1 C2_1 106.4(2) . . ?
C4_1 C3_1 H3_1 126.8 . . ?
C2_1 C3_1 H3_1 126.8 . . ?
C3_1 C4_1 O1_1 110.4(2) . . ?
C3_1 C4_1 C4_1 133.2(3) . 3_676 ?
O1_1 C4_1 C4_1 116.4(2) . 3_676 ?
C2_1 C1_1 O1_1 107.41(18) . . ?
C2_1 C1_1 B1_1 131.3(2) . . ?
O1_1 C1_1 B1_1 121.20(18) . . ?
C4_2 S1_2 C1_2 92.2(3) . . ?
C2_2 C1_2 B1_1 130.7(3) . . ?
C2_2 C1_2 S1_2 109.1(3) . . ?
B1_1 C1_2 S1_2 120.24(16) . . ?
C1_2 C2_2 C3_2 115.7(6) . . ?
C1_2 C2_2 H2_2 122.2 . . ?
C3_2 C2_2 H2_2 122.2 . . ?
C4_2 C3_2 C2_2 109.8(7) . . ?
C4_2 C3_2 H3_2 125.1 . . ?
C2_2 C3_2 H3_2 125.1 . . ?
C3_2 C4_2 S1_2 113.2(6) . . ?
C3_2 C4_2 H4_2 123.4 . . ?
S1_2 C4_2 H4_2 123.4 . . ?
C41_2 S11_2 C11_2 90.2(6) . . ?
C21_2 C11_2 B1_1 125.7(5) . . ?
C21_2 C11_2 S11_2 108.9(5) . . ?
B1_1 C11_2 S11_2 125.42(18) . . ?
C11_2 C21_2 C31_2 118.5(10) . . ?
C11_2 C21_2 H21_2 120.8 . . ?
C31_2 C21_2 H21_2 120.8 . . ?
C41_2 C31_2 C21_2 105.5(13) . . ?
C41_2 C31_2 H31_2 127.3 . . ?
C21_2 C31_2 H31_2 127.3 . . ?
C31_2 C41_2 S11_2 116.7(12) . . ?
C31_2 C41_2 H41_2 121.6 . . ?
S11_2 C41_2 H41_2 121.6 . . ?
C2_3 C1_3 C6_3 118.64(18) . . ?
C2_3 C1_3 B1_1 119.53(18) . . ?
C6_3 C1_3 B1_1 121.52(18) . . ?
C3_3 C2_3 C1_3 120.10(19) . . ?
C3_3 C2_3 C7_3 119.37(19) . . ?
C1_3 C2_3 C7_3 120.52(19) . . ?
C4_3 C3_3 C2_3 121.79(19) . . ?
C4_3 C3_3 H3_3 119.1 . . ?
C2_3 C3_3 H3_3 119.1 . . ?
C3_3 C4_3 C5_3 117.85(19) . . ?
C3_3 C4_3 C10_3 120.48(19) . . ?
C5_3 C4_3 C10_3 121.67(19) . . ?
C6_3 C5_3 C4_3 121.79(19) . . ?
C6_3 C5_3 H5_3 119.1 . . ?
C4_3 C5_3 H5_3 119.1 . . ?
C5_3 C6_3 C1_3 119.73(19) . . ?
C5_3 C6_3 C13_3 120.30(18) . . ?
C1_3 C6_3 C13_3 119.95(18) . . ?
C8_3 C7_3 C2_3 111.8(2) . . ?
C8_3 C7_3 C9_3 112.2(2) . . ?
C2_3 C7_3 C9_3 110.8(2) . . ?
C8_3 C7_3 H7_3 107.2 . . ?
C2_3 C7_3 H7_3 107.2 . . ?
C9_3 C7_3 H7_3 107.2 . . ?
C7_3 C8_3 H8A_3 109.5 . . ?
C7_3 C8_3 H8B_3 109.5 . . ?
H8A_3 C8_3 H8B_3 109.5 . . ?
C7_3 C8_3 H8C_3 109.5 . . ?
H8A_3 C8_3 H8C_3 109.5 . . ?
H8B_3 C8_3 H8C_3 109.5 . . ?
C7_3 C9_3 H9A_3 109.5 . . ?
C7_3 C9_3 H9B_3 109.5 . . ?
H9A_3 C9_3 H9B_3 109.5 . . ?
C7_3 C9_3 H9C_3 109.5 . . ?
H9A_3 C9_3 H9C_3 109.5 . . ?
H9B_3 C9_3 H9C_3 109.5 . . ?
C4_3 C10_3 C11_3 111.10(18) . . ?
C4_3 C10_3 C12_3 112.05(18) . . ?
C11_3 C10_3 C12_3 111.17(19) . . ?
C4_3 C10_3 H10_3 107.4 . . ?
C11_3 C10_3 H10_3 107.4 . . ?
C12_3 C10_3 H10_3 107.4 . . ?
C10_3 C11_3 H11A_3 109.5 . . ?
C10_3 C11_3 H11B_3 109.5 . . ?
H11A_3 C11_3 H11B_3 109.5 . . ?
C10_3 C11_3 H11C_3 109.5 . . ?
H11A_3 C11_3 H11C_3 109.5 . . ?
H11B_3 C11_3 H11C_3 109.5 . . ?
C10_3 C12_3 H12A_3 109.5 . . ?
C10_3 C12_3 H12B_3 109.5 . . ?
H12A_3 C12_3 H12B_3 109.5 . . ?
C10_3 C12_3 H12C_3 109.5 . . ?
H12A_3 C12_3 H12C_3 109.5 . . ?
H12B_3 C12_3 H12C_3 109.5 . . ?
C6_3 C13_3 C15_3 110.33(17) . . ?
C6_3 C13_3 C14_3 112.74(18) . . ?
C15_3 C13_3 C14_3 110.83(19) . . ?
C6_3 C13_3 H13_3 107.6 . . ?
C15_3 C13_3 H13_3 107.6 . . ?
C14_3 C13_3 H13_3 107.6 . . ?
C13_3 C14_3 H14A_3 109.5 . . ?
C13_3 C14_3 H14B_3 109.5 . . ?
H14A_3 C14_3 H14B_3 109.5 . . ?
C13_3 C14_3 H14C_3 109.5 . . ?
H14A_3 C14_3 H14C_3 109.5 . . ?
H14B_3 C14_3 H14C_3 109.5 . . ?
C13_3 C15_3 H15A_3 109.5 . . ?
C13_3 C15_3 H15B_3 109.5 . . ?
H15A_3 C15_3 H15B_3 109.5 . . ?
C13_3 C15_3 H15C_3 109.5 . . ?
H15A_3 C15_3 H15C_3 109.5 . . ?
H15B_3 C15_3 H15C_3 109.5 . . ?
C3_4 O1_4 C2_4 112.3(5) . . ?
C2_4 C1_4 H1A_4 109.5 . . ?
C2_4 C1_4 H1B_4 109.5 . . ?
H1A_4 C1_4 H1B_4 109.5 . . ?
C2_4 C1_4 H1C_4 109.5 . . ?
H1A_4 C1_4 H1C_4 109.5 . . ?
H1B_4 C1_4 H1C_4 109.5 . . ?
C1_4 C2_4 O1_4 112.7(8) . . ?
C1_4 C2_4 H2A_4 109.0 . . ?
O1_4 C2_4 H2A_4 109.0 . . ?
C1_4 C2_4 H2B_4 109.0 . . ?
O1_4 C2_4 H2B_4 109.0 . . ?
H2A_4 C2_4 H2B_4 107.8 . . ?
C4_4 C3_4 O1_4 112.5(8) . . ?
C4_4 C3_4 H3A_4 109.1 . . ?
O1_4 C3_4 H3A_4 109.1 . . ?
C4_4 C3_4 H3AB_4 109.1 . . ?
O1_4 C3_4 H3AB_4 109.1 . . ?
H3A_4 C3_4 H3AB_4 107.8 . . ?
C3_4 C4_4 H4A_4 109.5 . . ?
C3_4 C4_4 H4B_4 109.5 . . ?
H4A_4 C4_4 H4B_4 109.5 . . ?
C3_4 C4_4 H4C_4 109.5 . . ?
H4A_4 C4_4 H4C_4 109.5 . . ?
H4B_4 C4_4 H4C_4 109.5 . . ?

loop_
_geom_bond_atom_site_label_1
_geom_bond_atom_site_label_2
_geom_bond_distance
_geom_bond_site_symmetry_2
_geom_bond_publ_flag
B1_1 C11_2 1.535(3) . ?
B1_1 C1_2 1.535(3) . ?
B1_1 C1_1 1.535(3) . ?
B1_1 C1_3 1.585(3) . ?
O1_1 C4_1 1.357(3) . ?
O1_1 C1_1 1.396(2) . ?
C2_1 C1_1 1.368(3) . ?
C2_1 C3_1 1.410(3) . ?
C2_1 H2_1 0.9500 . ?
C3_1 C4_1 1.356(3) . ?
C3_1 H3_1 0.9500 . ?
C4_1 C4_1 1.440(4) 3_676 ?
S1_2 C4_2 1.718(5) . ?
S1_2 C1_2 1.727(2) . ?
C1_2 C2_2 1.376(6) . ?
C2_2 C3_2 1.425(9) . ?
C2_2 H2_2 0.9500 . ?
C3_2 C4_2 1.364(7) . ?
C3_2 H3_2 0.9500 . ?
C4_2 H4_2 0.9500 . ?
S11_2 C41_2 1.720(11) . ?
S11_2 C11_2 1.727(3) . ?
C11_2 C21_2 1.345(10) . ?
C21_2 C31_2 1.435(17) . ?
C21_2 H21_2 0.9500 . ?
C31_2 C41_2 1.345(16) . ?
C31_2 H31_2 0.9500 . ?
C41_2 H41_2 0.9500 . ?
C1_3 C2_3 1.404(3) . ?
C1_3 C6_3 1.411(3) . ?
C2_3 C3_3 1.396(3) . ?
C2_3 C7_3 1.526(3) . ?
C3_3 C4_3 1.388(3) . ?
C3_3 H3_3 0.9500 . ?
C4_3 C5_3 1.397(3) . ?
C4_3 C10_3 1.519(3) . ?
C5_3 C6_3 1.396(3) . ?
C5_3 H5_3 0.9500 . ?
C6_3 C13_3 1.523(3) . ?
C7_3 C8_3 1.525(4) . ?
C7_3 C9_3 1.532(4) . ?
C7_3 H7_3 1.0000 . ?
C8_3 H8A_3 0.9800 . ?
C8_3 H8B_3 0.9800 . ?
C8_3 H8C_3 0.9800 . ?
C9_3 H9A_3 0.9800 . ?
C9_3 H9B_3 0.9800 . ?
C9_3 H9C_3 0.9800 . ?
C10_3 C11_3 1.522(3) . ?
C10_3 C12_3 1.527(3) . ?
C10_3 H10_3 1.0000 . ?
C11_3 H11A_3 0.9800 . ?
C11_3 H11B_3 0.9800 . ?
C11_3 H11C_3 0.9800 . ?
C12_3 H12A_3 0.9800 . ?
C12_3 H12B_3 0.9800 . ?
C12_3 H12C_3 0.9800 . ?
C13_3 C15_3 1.529(3) . ?
C13_3 C14_3 1.531(3) . ?
C13_3 H13_3 1.0000 . ?
C14_3 H14A_3 0.9800 . ?
C14_3 H14B_3 0.9800 . ?
C14_3 H14C_3 0.9800 . ?
C15_3 H15A_3 0.9800 . ?
C15_3 H15B_3 0.9800 . ?
C15_3 H15C_3 0.9800 . ?
O1_4 C3_4 1.422(8) . ?
O1_4 C2_4 1.428(8) . ?
C1_4 C2_4 1.417(14) . ?
C1_4 H1A_4 0.9800 . ?
C1_4 H1B_4 0.9800 . ?
C1_4 H1C_4 0.9800 . ?
C2_4 H2A_4 0.9900 . ?
C2_4 H2B_4 0.9900 . ?
C3_4 C4_4 1.392(13) . ?
C3_4 H3A_4 0.9900 . ?
C3_4 H3AB_4 0.9900 . ?
C4_4 H4A_4 0.9800 . ?
C4_4 H4B_4 0.9800 . ?
C4_4 H4C_4 0.9800 . ?
